data_4089446
loop_
_publ_author_name
'Laskowski, Nadine'
'Reis, Eva-Maria'
'K\"otzner, Lisa'
'Baus, Johannes A.'
'Burschka, Christian'
'Tacke, Reinhold'

_publ_section_title
;
 Synthesis of Silicon-Functionalized (Silylmethyl)silanes and
 \a,\w-Dichlorocarbosilanes Using the TMOP (2,4,6-Trimethoxyphenyl)
 Protecting Group: (TMOP)Me2SiCH2Cl and (TMOP)2MeSiCH2Cl as Reagents To
 Introduce the ClMe2SiCH2, MeOMe2SiCH2, or Cl2MeSiCH2 Group by
 Nucleophilic Substitution at Silicon
;
_journal_issue 11
_journal_name_full Organometallics
_journal_page_first 3269
_journal_paper_doi 10.1021/om400190q
_journal_volume 32
_journal_year 2013
_chemical_formula_moiety 'C12 H19 Cl3 O3 Si2'
_chemical_formula_sum 'C12 H19 Cl3 O3 Si2'
_chemical_formula_weight 373.80
_space_group_IT_number 2
_space_group_name_Hall '-P 1'
_space_group_name_H-M_alt 'P -1'
_symmetry_cell_setting triclinic
_symmetry_space_group_name_H-M 'P -1'
_atom_sites_solution_hydrogens geom
_atom_sites_solution_primary direct
_atom_sites_solution_secondary difmap
_audit_creation_method SHELXL-97
_audit_update_record
;
2013-02-24 # Formatted by publCIF
;
_cell_angle_alpha 106.40(3)
_cell_angle_beta 100.51(3)
_cell_angle_gamma 97.40(3)
_cell_formula_units_Z 2
_cell_length_a 8.0947(16)
_cell_length_b 8.7859(18)
_cell_length_c 13.272(3)
_cell_measurement_reflns_used 432
_cell_measurement_temperature 173(2)
_cell_measurement_theta_max 29.3
_cell_measurement_theta_min 2.1
_cell_volume 873.9(4)
_computing_cell_refinement Stoe-IPDS
_computing_data_collection Stoe-IPDS
_computing_data_reduction Stoe-IPDS
_computing_molecular_graphics Bruker-SHELXTL
_computing_publication_material Bruker-SHELXTL
_computing_structure_refinement 'SHELXL-97 (Sheldrick, 2008)'
_computing_structure_solution 'SHELXS-97 (Sheldrick, 2008)'
_diffrn_ambient_temperature 173(2)
_diffrn_measured_fraction_theta_full 0.934
_diffrn_measured_fraction_theta_max 0.934
_diffrn_measurement_device_type Stoe-IPDS
_diffrn_measurement_method Stoe-IPDS
_diffrn_radiation_monochromator graphite
_diffrn_radiation_source 'fine-focus sealed tube'
_diffrn_radiation_type MoK\a
_diffrn_radiation_wavelength 0.71073
_diffrn_reflns_av_R_equivalents 0.0338
_diffrn_reflns_av_sigmaI/netI 0.0267
_diffrn_reflns_limit_h_max 9
_diffrn_reflns_limit_h_min -9
_diffrn_reflns_limit_k_max 10
_diffrn_reflns_limit_k_min -10
_diffrn_reflns_limit_l_max 16
_diffrn_reflns_limit_l_min -16
_diffrn_reflns_number 9489
_diffrn_reflns_theta_full 26.02
_diffrn_reflns_theta_max 26.02
_diffrn_reflns_theta_min 2.61
_exptl_absorpt_coefficient_mu 0.664
_exptl_absorpt_correction_type none
_exptl_crystal_colour colourless
_exptl_crystal_density_diffrn 1.421
_exptl_crystal_density_method 'not measured'
_exptl_crystal_description plate
_exptl_crystal_F_000 388
_exptl_crystal_size_max .35
_exptl_crystal_size_mid .35
_exptl_crystal_size_min .05
_refine_diff_density_max 0.346
_refine_diff_density_min -0.229
_refine_diff_density_rms
'0.056 -5 -2 15 -0.13 0.32 -4 -8 12 6.59 0.38 -4 8 -9 42.62 0.59 -3 -3 12 0.92 0.25 -3 5 -12 0.21 0.25 -2 - 0.00'
_refine_ls_extinction_method none
_refine_ls_goodness_of_fit_ref 1.070
_refine_ls_hydrogen_treatment constr
_refine_ls_matrix_type full
_refine_ls_number_parameters 186
_refine_ls_number_reflns 3208
_refine_ls_number_restraints 0
_refine_ls_restrained_S_all 1.070
_refine_ls_R_factor_all 0.0343
_refine_ls_R_factor_gt 0.0291
_refine_ls_shift/su_max 0.001
_refine_ls_shift/su_mean 0.000
_refine_ls_structure_factor_coef Fsqd
_refine_ls_weighting_details 'calc w=1/[\s^2^(Fo^2^)+(0.0453P)^2^+0.2455P] where P=(Fo^2^+2Fc^2^)/3'
_refine_ls_weighting_scheme calc
_refine_ls_wR_factor_gt 0.0753
_refine_ls_wR_factor_ref 0.0804
_reflns_number_gt 2795
_reflns_number_total 3208
_reflns_threshold_expression >2sigma(I)
_cod_data_source_file om400190q_si_001.cif
_cod_data_source_block las16b
_cod_original_cell_volume 873.9(3)
_cod_original_sg_symbol_H-M P-1
_cod_database_code 4089446

loop_
_symmetry_equiv_pos_as_xyz
'x, y, z'
'-x, -y, -z'

loop_
_atom_site_label
_atom_site_type_symbol
_atom_site_fract_x
_atom_site_fract_y
_atom_site_fract_z
_atom_site_U_iso_or_equiv
_atom_site_adp_type
_atom_site_occupancy
_atom_site_symmetry_multiplicity
_atom_site_calc_flag
_atom_site_refinement_flags
Cl1 Cl 0.56770(6) 0.66817(6) 0.68922(4) 0.03935(14) Uani 1 1 d .
O1 O -0.07102(15) 0.40229(17) 0.61078(9) 0.0337(3) Uani 1 1 d .
Cl2 Cl 0.71637(6) 0.94701(6) 0.92337(4) 0.04093(14) Uani 1 1 d .
C2 C 0.06692(19) 0.3277(2) 0.59905(13) 0.0249(3) Uani 1 1 d .
Si1 Si 0.19767(5) 0.50949(6) 0.82847(3) 0.02364(12) Uani 1 1 d .
Si2 Si 0.49932(6) 0.78954(6) 0.82526(4) 0.02676(13) Uani 1 1 d .
O2 O 0.22771(15) 0.03090(16) 0.40467(9) 0.0309(3) Uani 1 1 d .
Cl3 Cl 0.33304(6) 0.92800(7) 0.78091(4) 0.04337(14) Uani 1 1 d .
C3 C 0.0704(2) 0.2175(2) 0.50138(13) 0.0254(3) Uani 1 1 d .
H3 H -0.0214 0.1934 0.4400 0.031 Uiso 1 1 calc R
O3 O 0.46656(14) 0.33010(16) 0.77343(9) 0.0296(3) Uani 1 1 d .
C1 C 0.20053(19) 0.3711(2) 0.69192(12) 0.0229(3) Uani 1 1 d .
C5 C 0.3485(2) 0.1796(2) 0.58493(13) 0.0266(4) Uani 1 1 d .
H5 H 0.4453 0.1297 0.5801 0.032 Uiso 1 1 calc R
C4 C 0.2121(2) 0.1432(2) 0.49567(13) 0.0249(3) Uani 1 1 d .
C7 C -0.2129(2) 0.3611(3) 0.51916(14) 0.0358(4) Uani 1 1 d .
H7A H -0.1735 0.3860 0.4590 0.054 Uiso 1 1 calc R
H7B H -0.3008 0.4238 0.5382 0.054 Uiso 1 1 calc R
H7C H -0.2613 0.2455 0.4978 0.054 Uiso 1 1 calc R
C6 C 0.33993(19) 0.2900(2) 0.68062(13) 0.0246(3) Uani 1 1 d .
C8 C 0.0912(2) -0.0072(2) 0.31101(13) 0.0320(4) Uani 1 1 d .
H8A H 0.0793 0.0908 0.2911 0.048 Uiso 1 1 calc R
H8B H -0.0158 -0.0500 0.3266 0.048 Uiso 1 1 calc R
H8C H 0.1166 -0.0884 0.2511 0.048 Uiso 1 1 calc R
C10 C 0.1699(2) 0.3843(2) 0.91947(14) 0.0342(4) Uani 1 1 d .
H10A H 0.0544 0.3182 0.8957 0.051 Uiso 1 1 calc R
H10B H 0.1864 0.4555 0.9936 0.051 Uiso 1 1 calc R
H10C H 0.2545 0.3137 0.9167 0.051 Uiso 1 1 calc R
C9 C 0.6199(2) 0.2667(2) 0.76614(15) 0.0319(4) Uani 1 1 d .
H9A H 0.5917 0.1483 0.7414 0.048 Uiso 1 1 calc R
H9B H 0.6992 0.3044 0.8373 0.048 Uiso 1 1 calc R
H9C H 0.6739 0.3039 0.7148 0.048 Uiso 1 1 calc R
C11 C 0.0258(2) 0.6324(2) 0.82705(15) 0.0335(4) Uani 1 1 d .
H11A H 0.0291 0.6865 0.7720 0.050 Uiso 1 1 calc R
H11B H 0.0441 0.7136 0.8980 0.050 Uiso 1 1 calc R
H11C H -0.0861 0.5615 0.8104 0.050 Uiso 1 1 calc R
C12 C 0.4094(2) 0.6581(2) 0.89391(13) 0.0267(3) Uani 1 1 d .
H12A H 0.3966 0.7288 0.9636 0.032 Uiso 1 1 calc R
H12B H 0.4966 0.5942 0.9111 0.032 Uiso 1 1 calc R

loop_
_atom_site_aniso_label
_atom_site_aniso_U_11
_atom_site_aniso_U_22
_atom_site_aniso_U_33
_atom_site_aniso_U_23
_atom_site_aniso_U_13
_atom_site_aniso_U_12
Cl1 0.0371(2) 0.0432(3) 0.0330(2) 0.0033(2) 0.01270(18) 0.00388(19)
O1 0.0271(6) 0.0423(9) 0.0261(6) 0.0003(5) 0.0008(5) 0.0179(5)
Cl2 0.0336(2) 0.0359(3) 0.0409(3) 0.0028(2) 0.00105(18) -0.00565(18)
C2 0.0222(8) 0.0270(10) 0.0265(8) 0.0084(7) 0.0058(6) 0.0077(6)
Si1 0.0236(2) 0.0229(3) 0.0222(2) 0.00421(18) 0.00412(16) 0.00486(17)
Si2 0.0238(2) 0.0249(3) 0.0285(2) 0.00532(19) 0.00420(17) 0.00354(17)
O2 0.0290(6) 0.0323(8) 0.0258(6) -0.0006(5) 0.0051(5) 0.0105(5)
Cl3 0.0369(3) 0.0422(3) 0.0606(3) 0.0276(3) 0.0117(2) 0.0147(2)
C3 0.0236(8) 0.0267(10) 0.0240(7) 0.0063(7) 0.0027(6) 0.0050(6)
O3 0.0229(6) 0.0323(8) 0.0280(6) 0.0032(5) -0.0014(4) 0.0102(5)
C1 0.0231(7) 0.0209(9) 0.0232(7) 0.0054(6) 0.0041(6) 0.0043(6)
C5 0.0221(8) 0.0264(10) 0.0300(8) 0.0063(7) 0.0052(6) 0.0073(6)
C4 0.0255(8) 0.0219(10) 0.0254(8) 0.0042(7) 0.0066(6) 0.0035(6)
C7 0.0261(8) 0.0483(13) 0.0285(9) 0.0051(8) -0.0001(7) 0.0159(8)
C6 0.0220(7) 0.0234(10) 0.0268(8) 0.0081(7) 0.0025(6) 0.0033(6)
C8 0.0296(8) 0.0352(12) 0.0248(8) 0.0007(7) 0.0031(7) 0.0081(7)
C10 0.0383(10) 0.0350(11) 0.0269(8) 0.0092(8) 0.0058(7) 0.0013(8)
C9 0.0211(8) 0.0355(11) 0.0355(9) 0.0076(8) 0.0016(6) 0.0076(7)
C11 0.0275(9) 0.0335(12) 0.0342(9) 0.0016(8) 0.0068(7) 0.0087(7)
C12 0.0269(8) 0.0252(10) 0.0248(8) 0.0046(7) 0.0029(6) 0.0054(6)

loop_
_atom_type_symbol
_atom_type_description
_atom_type_scat_dispersion_real
_atom_type_scat_dispersion_imag
_atom_type_scat_source
C C 0.0033 0.0016 'International Tables Vol C Tables 4.2.6.8 and 6.1.1.4'
H H 0.0000 0.0000 'International Tables Vol C Tables 4.2.6.8 and 6.1.1.4'
O O 0.0106 0.0060 'International Tables Vol C Tables 4.2.6.8 and 6.1.1.4'
Si Si 0.0817 0.0704 'International Tables Vol C Tables 4.2.6.8 and 6.1.1.4'
Cl Cl 0.1484 0.1585 'International Tables Vol C Tables 4.2.6.8 and 6.1.1.4'

loop_
_geom_angle_atom_site_label_1
_geom_angle_atom_site_label_2
_geom_angle_atom_site_label_3
_geom_angle
C2 O1 C7 117.96(13)
O1 C2 C3 121.25(14)
O1 C2 C1 115.30(15)
C3 C2 C1 123.45(15)
C11 Si1 C10 108.88(9)
C11 Si1 C1 114.29(8)
C10 Si1 C1 108.46(8)
C11 Si1 C12 106.76(9)
C10 Si1 C12 106.41(8)
C1 Si1 C12 111.73(8)
C12 Si2 Cl1 113.58(7)
C12 Si2 Cl3 112.22(6)
Cl1 Si2 Cl3 106.68(4)
C12 Si2 Cl2 111.17(6)
Cl1 Si2 Cl2 106.22(4)
Cl3 Si2 Cl2 106.51(4)
C4 O2 C8 116.84(13)
C2 C3 C4 118.36(15)
C6 O3 C9 117.73(13)
C2 C1 C6 115.17(15)
C2 C1 Si1 125.41(12)
C6 C1 Si1 119.17(12)
C6 C5 C4 118.63(15)
O2 C4 C5 115.44(14)
O2 C4 C3 123.39(15)
C5 C4 C3 121.17(15)
O3 C6 C5 122.57(14)
O3 C6 C1 114.24(14)
C5 C6 C1 123.19(15)
Si2 C12 Si1 121.41(9)

loop_
_geom_bond_atom_site_label_1
_geom_bond_atom_site_label_2
_geom_bond_distance
Cl1 Si2 2.0329(9)
O1 C2 1.3764(19)
O1 C7 1.437(2)
Cl2 Si2 2.0539(12)
C2 C3 1.389(2)
C2 C1 1.406(2)
Si1 C11 1.8685(19)
Si1 C10 1.8720(19)
Si1 C1 1.8820(18)
Si1 C12 1.9067(19)
Si2 C12 1.8205(18)
Si2 Cl3 2.0432(9)
O2 C4 1.365(2)
O2 C8 1.431(2)
C3 C4 1.394(2)
O3 C6 1.376(2)
O3 C9 1.433(2)
C1 C6 1.418(2)
C5 C6 1.383(2)
C5 C4 1.394(2)

loop_
_geom_torsion_atom_site_label_1
_geom_torsion_atom_site_label_2
_geom_torsion_atom_site_label_3
_geom_torsion_atom_site_label_4
_geom_torsion
C7 O1 C2 C3 0.8(2)
C7 O1 C2 C1 -179.05(15)
O1 C2 C3 C4 -178.41(15)
C1 C2 C3 C4 1.5(2)
O1 C2 C1 C6 177.99(14)
C3 C2 C1 C6 -1.9(2)
O1 C2 C1 Si1 3.8(2)
C3 C2 C1 Si1 -176.06(13)
C11 Si1 C1 C2 -15.28(17)
C10 Si1 C1 C2 106.38(15)
C12 Si1 C1 C2 -136.65(14)
C11 Si1 C1 C6 170.76(13)
C10 Si1 C1 C6 -67.58(15)
C12 Si1 C1 C6 49.39(15)
C8 O2 C4 C5 -178.94(15)
C8 O2 C4 C3 1.5(2)
C6 C5 C4 O2 -178.70(15)
C6 C5 C4 C3 0.9(2)
C2 C3 C4 O2 178.66(15)
C2 C3 C4 C5 -0.9(2)
C9 O3 C6 C5 6.6(2)
C9 O3 C6 C1 -173.60(15)
C4 C5 C6 O3 178.31(15)
C4 C5 C6 C1 -1.4(3)
C2 C1 C6 O3 -177.89(14)
Si1 C1 C6 O3 -3.33(19)
C2 C1 C6 C5 1.9(2)
Si1 C1 C6 C5 176.43(13)
Cl1 Si2 C12 Si1 -65.17(11)
Cl3 Si2 C12 Si1 55.93(12)
Cl2 Si2 C12 Si1 175.11(8)
C11 Si1 C12 Si2 -70.60(12)
C10 Si1 C12 Si2 173.23(10)
C1 Si1 C12 Si2 55.02(13)
